data_4326720
loop_
_publ_author_name
'Andrew F. May'
'Michael A. McGuire'
'David J. Singh'
'Radu Custelcean'
'Gerald E. Jellison'

_publ_section_title
;
 Structure and Properties of Single Crystalline CaMg2Bi2, EuMg2Bi2, and
 YbMg2Bi2
;
_journal_name_full 'Inorganic Chemistry'
_journal_page_first 11127
_journal_page_last 11133
_journal_paper_doi 10.1021/ic2016808
_journal_volume 50
_journal_year 2011
_chemical_formula_sum 'Bi2 Mg2 Yb'
_chemical_formula_weight 639.62
_chemical_name_systematic
; 
 ? 
;
_space_group_IT_number 164
_symmetry_space_group_name_Hall '-P 3 2"'
_symmetry_space_group_name_H-M 'P -3 m 1'
_atom_sites_solution_primary direct
_atom_sites_solution_secondary difmap
_audit_creation_method SHELXL-97
_cell_angle_alpha 90.00
_cell_angle_beta 90.00
_cell_angle_gamma 120.00
_cell_formula_units_Z 1
_cell_length_a 4.7258(4)
_cell_length_b 4.7258(4)
_cell_length_c 7.6453(14)
_cell_measurement_temperature 173(2)
_cell_volume 147.87(3)
_computing_structure_refinement 'SHELXL-97 (Sheldrick, 1997)'
_computing_structure_solution 'SHELXS-97 (Sheldrick, 1990)'
_diffrn_ambient_temperature 173(2)
_diffrn_measured_fraction_theta_full 1.000
_diffrn_measured_fraction_theta_max 1.000
_diffrn_radiation_monochromator graphite
_diffrn_radiation_source 'fine-focus sealed tube'
_diffrn_radiation_type MoK\a
_diffrn_radiation_wavelength 0.71073
_diffrn_reflns_av_R_equivalents 0.0378
_diffrn_reflns_av_sigmaI/netI 0.0218
_diffrn_reflns_limit_h_max 6
_diffrn_reflns_limit_h_min -4
_diffrn_reflns_limit_k_max 6
_diffrn_reflns_limit_k_min -6
_diffrn_reflns_limit_l_max 10
_diffrn_reflns_limit_l_min -10
_diffrn_reflns_number 1332
_diffrn_reflns_theta_full 28.22
_diffrn_reflns_theta_max 28.22
_diffrn_reflns_theta_min 2.66
_exptl_absorpt_coefficient_mu 75.087
_exptl_absorpt_correction_T_max 0.223
_exptl_absorpt_correction_T_min 0.058
_exptl_absorpt_correction_type empirical
_exptl_absorpt_process_details SADABS
_exptl_crystal_density_diffrn 7.183
_exptl_crystal_F_000 260
_exptl_crystal_size_max 0.11
_exptl_crystal_size_mid 0.08
_exptl_crystal_size_min 0.02
_refine_diff_density_max 1.802
_refine_diff_density_min -1.385
_refine_diff_density_rms 0.324
_refine_ls_extinction_coef 0.0237(19)
_refine_ls_extinction_expression Fc^*^=kFc[1+0.001xFc^2^\l^3^/sin(2\q)]^-1/4^
_refine_ls_extinction_method SHELXL
_refine_ls_goodness_of_fit_ref 1.071
_refine_ls_matrix_type full
_refine_ls_number_parameters 10
_refine_ls_number_reflns 172
_refine_ls_number_restraints 0
_refine_ls_restrained_S_all 1.071
_refine_ls_R_factor_all 0.0172
_refine_ls_R_factor_gt 0.0172
_refine_ls_shift/su_max 0.000
_refine_ls_shift/su_mean 0.000
_refine_ls_structure_factor_coef Fsqd
_refine_ls_weighting_details 'calc w=1/[\s^2^(Fo^2^)+(0.0252P)^2^+1.0929P] where P=(Fo^2^+2Fc^2^)/3'
_refine_ls_weighting_scheme calc
_refine_ls_wR_factor_gt 0.0436
_refine_ls_wR_factor_ref 0.0437
_reflns_number_gt 171
_reflns_number_total 172
_reflns_threshold_expression >2sigma(I)
_cod_data_source_file ic2016808_si_001_3.cif
_cod_data_source_block YbMg2Bi2
_cod_database_code 4326720

loop_
_symmetry_equiv_pos_as_xyz
'x, y, z'
'-y, x-y, z'
'-x+y, -x, z'
'x-y, -y, -z'
'-x, -x+y, -z'
'y, x, -z'
'-x, -y, -z'
'y, -x+y, -z'
'x-y, x, -z'
'-x+y, y, z'
'x, x-y, z'
'-y, -x, z'

loop_
_atom_site_label
_atom_site_type_symbol
_atom_site_fract_x
_atom_site_fract_y
_atom_site_fract_z
_atom_site_U_iso_or_equiv
_atom_site_adp_type
_atom_site_occupancy
_atom_site_symmetry_multiplicity
_atom_site_calc_flag
_atom_site_refinement_flags
Yb1 Yb 0.0000 0.0000 0.0000 0.0097(2) Uani 1 12 d S
Bi1 Bi 0.6667 0.3333 0.24119(5) 0.0070(2) Uani 1 6 d S
Mg1 Mg 0.6667 0.3333 0.6308(5) 0.0092(8) Uani 1 6 d S

loop_
_atom_site_aniso_label
_atom_site_aniso_U_11
_atom_site_aniso_U_22
_atom_site_aniso_U_33
_atom_site_aniso_U_23
_atom_site_aniso_U_13
_atom_site_aniso_U_12
Yb1 0.0088(3) 0.0088(3) 0.0116(4) 0.000 0.000 0.00440(14)
Bi1 0.0058(2) 0.0058(2) 0.0095(3) 0.000 0.000 0.00289(12)
Mg1 0.0071(11) 0.0071(11) 0.0135(18) 0.000 0.000 0.0035(6)

loop_
_atom_type_symbol
_atom_type_description
_atom_type_scat_dispersion_real
_atom_type_scat_dispersion_imag
_atom_type_scat_source
Mg Mg 0.0486 0.0363 'International Tables Vol C Tables 4.2.6.8 and 6.1.1.4'
Yb Yb -0.3850 5.5486 'International Tables Vol C Tables 4.2.6.8 and 6.1.1.4'
Bi Bi -4.1077 10.2566 'International Tables Vol C Tables 4.2.6.8 and 6.1.1.4'

loop_
_geom_angle_atom_site_label_1
_geom_angle_atom_site_label_2
_geom_angle_atom_site_label_3
_geom_angle
_geom_angle_site_symmetry_1
_geom_angle_site_symmetry_3
Bi1 Yb1 Bi1 180.0 7 .
Bi1 Yb1 Bi1 91.702(10) 7 7_665
Bi1 Yb1 Bi1 88.298(11) . 7_665
Bi1 Yb1 Bi1 88.298(10) 7 1_445
Bi1 Yb1 Bi1 91.702(11) . 1_445
Bi1 Yb1 Bi1 180.0 7_665 1_445
Bi1 Yb1 Bi1 88.299(10) 7 1_455
Bi1 Yb1 Bi1 91.702(10) . 1_455
Bi1 Yb1 Bi1 88.299(10) 7_665 1_455
Bi1 Yb1 Bi1 91.701(10) 1_445 1_455
Bi1 Yb1 Bi1 91.701(10) 7 7_655
Bi1 Yb1 Bi1 88.298(10) . 7_655
Bi1 Yb1 Bi1 91.701(10) 7_665 7_655
Bi1 Yb1 Bi1 88.299(10) 1_445 7_655
Bi1 Yb1 Bi1 180.0 1_455 7_655
Bi1 Yb1 Mg1 133.672(7) 7 7_666
Bi1 Yb1 Mg1 46.328(7) . 7_666
Bi1 Yb1 Mg1 80.03(4) 7_665 7_666
Bi1 Yb1 Mg1 99.97(4) 1_445 7_666
Bi1 Yb1 Mg1 46.329(7) 1_455 7_666
Bi1 Yb1 Mg1 133.671(7) 7_655 7_666
Bi1 Yb1 Mg1 46.328(7) 7 1_444
Bi1 Yb1 Mg1 133.672(7) . 1_444
Bi1 Yb1 Mg1 99.97(4) 7_665 1_444
Bi1 Yb1 Mg1 80.03(4) 1_445 1_444
Bi1 Yb1 Mg1 133.671(7) 1_455 1_444
Bi1 Yb1 Mg1 46.329(7) 7_655 1_444
Mg1 Yb1 Mg1 180.00(8) 7_666 1_444
Bi1 Yb1 Mg1 80.03(4) 7 7_556
Bi1 Yb1 Mg1 99.97(4) . 7_556
Bi1 Yb1 Mg1 133.672(7) 7_665 7_556
Bi1 Yb1 Mg1 46.328(7) 1_445 7_556
Bi1 Yb1 Mg1 46.329(7) 1_455 7_556
Bi1 Yb1 Mg1 133.671(7) 7_655 7_556
Mg1 Yb1 Mg1 74.01(6) 7_666 7_556
Mg1 Yb1 Mg1 105.99(6) 1_444 7_556
Bi1 Yb1 Mg1 99.97(4) 7 1_554
Bi1 Yb1 Mg1 80.03(4) . 1_554
Bi1 Yb1 Mg1 46.328(7) 7_665 1_554
Bi1 Yb1 Mg1 133.672(7) 1_445 1_554
Bi1 Yb1 Mg1 133.671(7) 1_455 1_554
Bi1 Yb1 Mg1 46.329(7) 7_655 1_554
Mg1 Yb1 Mg1 105.99(6) 7_666 1_554
Mg1 Yb1 Mg1 74.01(6) 1_444 1_554
Mg1 Yb1 Mg1 180.0 7_556 1_554
Bi1 Yb1 Mg1 46.329(7) 7 1_454
Bi1 Yb1 Mg1 133.671(7) . 1_454
Bi1 Yb1 Mg1 46.329(7) 7_665 1_454
Bi1 Yb1 Mg1 133.671(7) 1_445 1_454
Bi1 Yb1 Mg1 80.03(4) 1_455 1_454
Bi1 Yb1 Mg1 99.97(4) 7_655 1_454
Mg1 Yb1 Mg1 105.99(6) 7_666 1_454
Mg1 Yb1 Mg1 74.01(6) 1_444 1_454
Mg1 Yb1 Mg1 105.99(6) 7_556 1_454
Mg1 Yb1 Mg1 74.01(6) 1_554 1_454
Bi1 Yb1 Mg1 133.671(7) 7 7_656
Bi1 Yb1 Mg1 46.329(7) . 7_656
Bi1 Yb1 Mg1 133.671(7) 7_665 7_656
Bi1 Yb1 Mg1 46.329(7) 1_445 7_656
Bi1 Yb1 Mg1 99.97(4) 1_455 7_656
Bi1 Yb1 Mg1 80.03(4) 7_655 7_656
Mg1 Yb1 Mg1 74.01(6) 7_666 7_656
Mg1 Yb1 Mg1 105.99(6) 1_444 7_656
Mg1 Yb1 Mg1 74.01(6) 7_556 7_656
Mg1 Yb1 Mg1 105.99(6) 1_554 7_656
Mg1 Yb1 Mg1 180.0 1_454 7_656
Mg1 Bi1 Mg1 109.20(8) 7_666 7_766
Mg1 Bi1 Mg1 109.20(8) 7_666 7_656
Mg1 Bi1 Mg1 109.20(8) 7_766 7_656
Mg1 Bi1 Mg1 70.26(7) 7_666 .
Mg1 Bi1 Mg1 70.26(7) 7_766 .
Mg1 Bi1 Mg1 70.26(7) 7_656 .
Mg1 Bi1 Yb1 78.41(5) 7_666 .
Mg1 Bi1 Yb1 165.68(8) 7_766 .
Mg1 Bi1 Yb1 78.41(5) 7_656 .
Mg1 Bi1 Yb1 124.052(8) . .
Mg1 Bi1 Yb1 165.69(7) 7_666 1_655
Mg1 Bi1 Yb1 78.41(5) 7_766 1_655
Mg1 Bi1 Yb1 78.41(5) 7_656 1_655
Mg1 Bi1 Yb1 124.052(8) . 1_655
Yb1 Bi1 Yb1 91.702(10) . 1_655
Mg1 Bi1 Yb1 78.41(5) 7_666 1_665
Mg1 Bi1 Yb1 78.41(5) 7_766 1_665
Mg1 Bi1 Yb1 165.68(8) 7_656 1_665
Mg1 Bi1 Yb1 124.052(7) . 1_665
Yb1 Bi1 Yb1 91.702(10) . 1_665
Yb1 Bi1 Yb1 91.702(10) 1_655 1_665
Bi1 Mg1 Bi1 109.21(7) 7_666 7_766
Bi1 Mg1 Bi1 109.21(7) 7_666 7_656
Bi1 Mg1 Bi1 109.20(7) 7_766 7_656
Bi1 Mg1 Bi1 109.74(7) 7_666 .
Bi1 Mg1 Bi1 109.74(7) 7_766 .
Bi1 Mg1 Bi1 109.74(7) 7_656 .
Bi1 Mg1 Mg1 55.97(4) 7_666 7_666
Bi1 Mg1 Mg1 125.40(4) 7_766 7_666
Bi1 Mg1 Mg1 125.40(4) 7_656 7_666
Bi1 Mg1 Mg1 53.76(11) . 7_666
Bi1 Mg1 Mg1 125.40(4) 7_666 7_656
Bi1 Mg1 Mg1 125.39(4) 7_766 7_656
Bi1 Mg1 Mg1 55.97(4) 7_656 7_656
Bi1 Mg1 Mg1 53.76(11) . 7_656
Mg1 Mg1 Mg1 88.62(16) 7_666 7_656
Bi1 Mg1 Mg1 125.40(4) 7_666 7_766
Bi1 Mg1 Mg1 55.97(4) 7_766 7_766
Bi1 Mg1 Mg1 125.39(4) 7_656 7_766
Bi1 Mg1 Mg1 53.76(11) . 7_766
Mg1 Mg1 Mg1 88.62(15) 7_666 7_766
Mg1 Mg1 Mg1 88.62(15) 7_656 7_766
Bi1 Mg1 Yb1 55.26(5) 7_666 1_666
Bi1 Mg1 Yb1 55.26(5) 7_766 1_666
Bi1 Mg1 Yb1 114.29(11) 7_656 1_666
Bi1 Mg1 Yb1 135.97(4) . 1_666
Mg1 Mg1 Yb1 98.32(6) 7_666 1_666
Mg1 Mg1 Yb1 170.26(15) 7_656 1_666
Mg1 Mg1 Yb1 98.32(6) 7_766 1_666
Bi1 Mg1 Yb1 114.29(11) 7_666 1_656
Bi1 Mg1 Yb1 55.26(5) 7_766 1_656
Bi1 Mg1 Yb1 55.26(5) 7_656 1_656
Bi1 Mg1 Yb1 135.97(4) . 1_656
Mg1 Mg1 Yb1 170.26(15) 7_666 1_656
Mg1 Mg1 Yb1 98.32(6) 7_656 1_656
Mg1 Mg1 Yb1 98.32(6) 7_766 1_656
Yb1 Mg1 Yb1 74.01(6) 1_666 1_656
Bi1 Mg1 Yb1 55.26(5) 7_666 1_556
Bi1 Mg1 Yb1 114.29(11) 7_766 1_556
Bi1 Mg1 Yb1 55.26(5) 7_656 1_556
Bi1 Mg1 Yb1 135.97(4) . 1_556
Mg1 Mg1 Yb1 98.32(6) 7_666 1_556
Mg1 Mg1 Yb1 98.32(6) 7_656 1_556
Mg1 Mg1 Yb1 170.26(15) 7_766 1_556
Yb1 Mg1 Yb1 74.01(6) 1_666 1_556
Yb1 Mg1 Yb1 74.01(6) 1_656 1_556

loop_
_geom_bond_atom_site_label_1
_geom_bond_atom_site_label_2
_geom_bond_distance
_geom_bond_site_symmetry_2
Yb1 Bi1 3.2931(3) 7
Yb1 Bi1 3.2931(3) .
Yb1 Bi1 3.2931(3) 7_665
Yb1 Bi1 3.2931(3) 1_445
Yb1 Bi1 3.2931(3) 1_455
Yb1 Bi1 3.2931(3) 7_655
Yb1 Mg1 3.926(3) 7_666
Yb1 Mg1 3.926(3) 1_444
Yb1 Mg1 3.926(3) 7_556
Yb1 Mg1 3.926(3) 1_554
Yb1 Mg1 3.926(3) 1_454
Yb1 Mg1 3.926(3) 7_656
Bi1 Mg1 2.8987(14) 7_666
Bi1 Mg1 2.8987(14) 7_766
Bi1 Mg1 2.8987(14) 7_656
Bi1 Mg1 2.979(4) .
Bi1 Yb1 3.2931(3) 1_655
Bi1 Yb1 3.2931(3) 1_665
Mg1 Bi1 2.8987(14) 7_666
Mg1 Bi1 2.8987(14) 7_766
Mg1 Bi1 2.8987(14) 7_656
Mg1 Mg1 3.383(5) 7_666
Mg1 Mg1 3.383(5) 7_656
Mg1 Mg1 3.383(5) 7_766
Mg1 Yb1 3.926(3) 1_666
Mg1 Yb1 3.926(3) 1_656
Mg1 Yb1 3.926(3) 1_556
